data_4076619
loop_
_publ_author_name
'Chandrasekhar, Vadapalli'
'Boomishankar, Ramamoorthy'
'Steiner, Alexander'
'Bickley, Jamie F.'

_publ_section_title
;
 First Example of a Hydrogen-Bonded Three-DimensionalPillaredStructure
 Involving an Organotin Motif:&#x00A0; Synthesis and X-ray Crystal
 Structures of
 {[nBu2Sn(H2O)3(L)Sn(H2O)3nBu2]2+[L]2-}&#x00B7;2MeOH&#x00B7;2H2O and
 {[Ph3Sn(L)Sn(H2O)Ph3]n}&#x00B7;THF (L = 1,5-Naphthalenedisulfonate)
;
_journal_issue 17
_journal_name_full Organometallics
_journal_page_first 3342
_journal_paper_doi 10.1021/om030423k
_journal_volume 22
_journal_year 2003
_chemical_formula_sum 'C19 H36 O11 S2 Sn'
_chemical_formula_weight 623.29
_chemical_name_systematic
;

 ?

;
_space_group_IT_number 2
_symmetry_cell_setting triclinic
_symmetry_space_group_name_Hall '-P 1'
_symmetry_space_group_name_H-M 'P -1'
_atom_sites_solution_hydrogens geom
_atom_sites_solution_primary direct
_atom_sites_solution_secondary difmap
_audit_creation_method SHELXL-97
_cell_angle_alpha 113.35(4)
_cell_angle_beta 94.59(4)
_cell_angle_gamma 100.65(4)
_cell_formula_units_Z 2
_cell_length_a 9.093(3)
_cell_length_b 11.484(4)
_cell_length_c 14.058(4)
_cell_measurement_temperature 213(2)
_cell_volume 1305.3(9)
_computing_structure_refinement 'SHELXL-97 (Sheldrick, 1997)'
_computing_structure_solution 'SHELXS-97 (Sheldrick, 1990)'
_diffrn_ambient_temperature 213(2)
_diffrn_measured_fraction_theta_full 0.917
_diffrn_measured_fraction_theta_max 0.917
_diffrn_measurement_device_type 'Stoe IPDS'
_diffrn_radiation_monochromator graphite
_diffrn_radiation_source 'fine-focus sealed tube'
_diffrn_radiation_type MoK\a
_diffrn_radiation_wavelength 0.71073
_diffrn_reflns_av_R_equivalents 0.0460
_diffrn_reflns_av_sigmaI/netI 0.0476
_diffrn_reflns_limit_h_max 10
_diffrn_reflns_limit_h_min -10
_diffrn_reflns_limit_k_max 12
_diffrn_reflns_limit_k_min -13
_diffrn_reflns_limit_l_max 16
_diffrn_reflns_limit_l_min -16
_diffrn_reflns_number 8257
_diffrn_reflns_theta_full 24.16
_diffrn_reflns_theta_max 24.16
_diffrn_reflns_theta_min 1.96
_exptl_absorpt_coefficient_mu 1.191
_exptl_absorpt_correction_type 'not applied'
_exptl_crystal_colour colourless
_exptl_crystal_density_diffrn 1.586
_exptl_crystal_density_method 'not measured'
_exptl_crystal_description prism
_exptl_crystal_F_000 640
_exptl_crystal_size_max 0.2
_exptl_crystal_size_mid 0.2
_exptl_crystal_size_min 0.2
_refine_diff_density_max 1.307
_refine_diff_density_min -1.240
_refine_diff_density_rms 0.112
_refine_ls_extinction_method none
_refine_ls_goodness_of_fit_ref 1.031
_refine_ls_hydrogen_treatment mixed
_refine_ls_matrix_type full
_refine_ls_number_parameters 327
_refine_ls_number_reflns 3847
_refine_ls_number_restraints 34
_refine_ls_restrained_S_all 1.027
_refine_ls_R_factor_all 0.0378
_refine_ls_R_factor_gt 0.0335
_refine_ls_shift/su_max 0.144
_refine_ls_shift/su_mean 0.004
_refine_ls_structure_factor_coef Fsqd
_refine_ls_weighting_details 'calc w=1/[\s^2^(Fo^2^)+(0.0638P)^2^+0.0000P] where P=(Fo^2^+2Fc^2^)/3'
_refine_ls_weighting_scheme calc
_refine_ls_wR_factor_gt 0.0886
_refine_ls_wR_factor_ref 0.0906
_reflns_number_gt 3403
_reflns_number_total 3847
_reflns_threshold_expression >2sigma(I)
_cod_data_source_file om030423k.cif
_cod_data_source_block Compd_4
_cod_depositor_comments
;

2021-04-11
Z value and formula fixed to values more according to usual
chemical conventions.                 miguel
;
_cod_original_formula_sum 'C38 H72 O22 S4 Sn2'
_cod_original_formula_weight 1246.58
_cod_original_formula_units_Z 1
_cod_original_cell_volume 1305.3(7)
_cod_original_sg_symbol_H-M P-1
_cod_database_code 4076619

loop_
_symmetry_equiv_pos_as_xyz
'x, y, z'
'-x, -y, -z'

loop_
_atom_site_label
_atom_site_type_symbol
_atom_site_fract_x
_atom_site_fract_y
_atom_site_fract_z
_atom_site_U_iso_or_equiv
_atom_site_adp_type
_atom_site_occupancy
_atom_site_symmetry_multiplicity
_atom_site_calc_flag
_atom_site_refinement_flags
C1 C 0.6806(4) 0.8807(3) 0.9827(3) 0.0221(8) Uani 1 1 d .
H1A H 0.7835 0.9284 1.0207 0.027 Uiso 1 1 calc R
H1B H 0.6104 0.9312 1.0192 0.027 Uiso 1 1 calc R
C2 C 0.6462(5) 0.7484(4) 0.9900(3) 0.0240(8) Uani 1 1 d .
H2A H 0.5385 0.7054 0.9627 0.029 Uiso 1 1 calc R
H2B H 0.7063 0.6922 0.9465 0.029 Uiso 1 1 calc R
C3 C 0.6831(5) 0.7662(4) 1.1021(3) 0.0354(11) Uani 1 1 d .
H3A H 0.6247 0.8245 1.1453 0.043 Uiso 1 1 calc R
H3B H 0.7911 0.8085 1.1284 0.043 Uiso 1 1 calc R
C4 C 0.6486(6) 0.6385(5) 1.1151(4) 0.0435(12) Uani 1 1 d .
H4A H 0.5412 0.5974 1.0917 0.065 Uiso 1 1 calc R
H4B H 0.6759 0.6565 1.1885 0.065 Uiso 1 1 calc R
H4C H 0.7070 0.5804 1.0733 0.065 Uiso 1 1 calc R
C5 C 0.6664(5) 0.9313(4) 0.7049(3) 0.0317(10) Uani 1 1 d .
H5A H 0.5999 0.9919 0.7146 0.038 Uiso 1 1 calc R
H5B H 0.7695 0.9796 0.7096 0.038 Uiso 1 1 calc R
C6 C 0.6168(5) 0.8229(4) 0.5954(3) 0.0365(10) Uani 1 1 d .
H6A H 0.6940 0.7719 0.5789 0.044 Uiso 1 1 calc R
H6B H 0.5218 0.7645 0.5929 0.044 Uiso 1 1 calc R
C7 C 0.5938(6) 0.8754(6) 0.5142(4) 0.0540(15) Uani 1 1 d .
H7A H 0.5239 0.9331 0.5353 0.065 Uiso 1 1 calc R
H7B H 0.6913 0.9287 0.5141 0.065 Uiso 1 1 calc R
C8 C 0.5327(10) 0.7747(7) 0.4046(4) 0.090(2) Uani 1 1 d .
H8A H 0.6025 0.7186 0.3817 0.135 Uiso 1 1 calc R
H8B H 0.5214 0.8174 0.3581 0.135 Uiso 1 1 calc R
H8C H 0.4347 0.7227 0.4030 0.135 Uiso 1 1 calc R
C9 C 0.8598(4) 1.3410(3) 0.9627(3) 0.0179(8) Uani 1 1 d .
C10 C 0.7720(4) 1.3306(3) 0.8756(3) 0.0208(8) Uani 1 1 d .
H10 H 0.6889 1.2586 0.8406 0.025 Uiso 1 1 calc R
C11 C 0.8047(4) 1.4271(3) 0.8372(3) 0.0227(8) Uani 1 1 d .
H11 H 0.7433 1.4188 0.7767 0.027 Uiso 1 1 calc R
C12 C 0.9849(4) 1.4512(3) 1.0203(3) 0.0163(7) Uani 1 1 d .
C13 C 1.0762(4) 1.4683(3) 1.1134(3) 0.0207(8) Uani 1 1 d .
H13 H 1.0540 1.4062 1.1413 0.025 Uiso 1 1 calc R
C14 C 0.0744(4) 0.8580(3) 0.5019(3) 0.0184(8) Uani 1 1 d .
C15 C 0.0636(5) 0.7828(4) 0.3973(3) 0.0272(9) Uani 1 1 d .
H15 H 0.0948 0.7039 0.3748 0.033 Uiso 1 1 calc R
C16 C 0.0055(5) 0.8238(4) 0.3233(3) 0.0272(9) Uani 1 1 d .
H16 H -0.0022 0.7713 0.2512 0.033 Uiso 1 1 calc R
C17 C 0.0291(4) 0.9801(3) 0.5387(3) 0.0182(8) Uani 1 1 d .
C18 C 0.0399(4) 1.0618(4) 0.6461(3) 0.0236(8) Uani 1 1 d .
H18 H 0.0789 1.0371 0.6974 0.028 Uiso 1 1 calc R
C19 C 0.2319(9) 0.4896(8) 0.6549(7) 0.091(2) Uani 1 1 d .
H19A H 0.2723 0.4691 0.7108 0.136 Uiso 1 1 calc R
H19B H 0.1786 0.4094 0.5954 0.136 Uiso 1 1 calc R
H19C H 0.1622 0.5451 0.6799 0.136 Uiso 1 1 calc R
O1 O 0.9055(3) 0.8524(3) 0.8264(2) 0.0369(7) Uani 1 1 d D
H1X H 0.954(6) 0.840(7) 0.778(3) 0.084(8) Uiso 1 1 d D
H1Y H 0.953(6) 0.842(6) 0.874(4) 0.084(8) Uiso 1 1 d D
O2 O 0.6096(3) 0.6647(2) 0.7422(2) 0.0291(7) Uani 1 1 d D
H2X H 0.520(3) 0.630(6) 0.716(5) 0.084(8) Uiso 1 1 d D
H2Y H 0.662(5) 0.620(5) 0.706(4) 0.084(8) Uiso 1 1 d D
O3 O 0.4176(3) 0.8507(3) 0.8123(2) 0.0279(6) Uani 1 1 d D
H3X H 0.389(7) 0.823(6) 0.750(2) 0.084(8) Uiso 1 1 d D
H3Y H 0.355(6) 0.820(6) 0.840(4) 0.084(8) Uiso 1 1 d D
O4 O 0.6893(3) 1.1158(2) 0.9285(2) 0.0285(6) Uani 1 1 d .
O5 O 0.9521(3) 1.1621(3) 1.0059(2) 0.0309(7) Uani 1 1 d .
O6 O 0.7777(3) 1.2712(3) 1.1086(2) 0.0324(7) Uani 1 1 d .
O7 O 0.2656(3) 0.8967(3) 0.6656(2) 0.0324(7) Uani 1 1 d .
O8 O 0.0100(3) 0.7737(3) 0.6430(2) 0.0350(7) Uani 1 1 d .
O9 O 0.1829(4) 0.6768(3) 0.5310(2) 0.0375(7) Uani 1 1 d .
O10 O 0.8216(5) 0.5535(3) 0.6472(3) 0.0491(9) Uani 1 1 d D
H10X H 0.813(8) 0.484(4) 0.595(3) 0.084(8) Uiso 1 1 d D
H10Y H 0.876(7) 0.611(4) 0.637(5) 0.084(8) Uiso 1 1 d D
O11 O 0.3450(5) 0.5511(4) 0.6255(4) 0.0785(15) Uani 1 1 d .
H11x H 0.3101 0.5838 0.5882 0.118 Uiso 1 1 calc R
S1 S 0.81670(10) 1.21261(8) 1.00498(7) 0.0199(2) Uani 1 1 d .
S2 S 0.13893(11) 0.79700(9) 0.59220(7) 0.0224(2) Uani 1 1 d .
Sn1 Sn 0.66521(3) 0.87451(2) 0.830295(18) 0.01778(12) Uani 1 1 d .

loop_
_atom_site_aniso_label
_atom_site_aniso_U_11
_atom_site_aniso_U_22
_atom_site_aniso_U_33
_atom_site_aniso_U_23
_atom_site_aniso_U_13
_atom_site_aniso_U_12
C1 0.029(2) 0.0238(18) 0.0173(18) 0.0100(15) 0.0075(16) 0.0105(16)
C2 0.032(2) 0.0245(18) 0.0199(19) 0.0137(16) 0.0037(17) 0.0074(17)
C3 0.051(3) 0.035(2) 0.024(2) 0.0187(18) -0.001(2) 0.006(2)
C4 0.062(3) 0.049(3) 0.037(2) 0.033(2) 0.010(2) 0.016(2)
C5 0.027(2) 0.042(2) 0.033(2) 0.028(2) 0.0008(18) -0.0025(19)
C6 0.044(3) 0.052(3) 0.027(2) 0.024(2) 0.011(2) 0.025(2)
C7 0.054(3) 0.080(4) 0.036(3) 0.040(3) 0.003(2) 0.001(3)
C8 0.143(7) 0.106(5) 0.029(3) 0.029(3) 0.007(4) 0.052(5)
C9 0.0210(18) 0.0156(16) 0.0202(18) 0.0098(15) 0.0075(16) 0.0048(15)
C10 0.0239(19) 0.0186(17) 0.0207(19) 0.0095(15) 0.0035(16) 0.0045(15)
C11 0.029(2) 0.0226(18) 0.0161(18) 0.0074(15) 0.0004(17) 0.0082(17)
C12 0.0198(18) 0.0166(16) 0.0172(18) 0.0093(15) 0.0092(15) 0.0078(15)
C13 0.0272(19) 0.0244(18) 0.0205(19) 0.0173(16) 0.0078(16) 0.0096(16)
C14 0.0207(18) 0.0231(17) 0.0161(18) 0.0109(15) 0.0058(15) 0.0089(15)
C15 0.035(2) 0.0244(19) 0.027(2) 0.0127(17) 0.0068(18) 0.0127(17)
C16 0.039(2) 0.030(2) 0.0160(18) 0.0104(16) 0.0075(18) 0.0126(18)
C17 0.0167(17) 0.0252(18) 0.0178(17) 0.0145(15) 0.0030(15) 0.0040(15)
C18 0.028(2) 0.0299(19) 0.0171(18) 0.0135(16) 0.0027(16) 0.0089(17)
C19 0.086(5) 0.102(6) 0.122(7) 0.080(5) 0.024(5) 0.032(4)
O1 0.0241(15) 0.064(2) 0.0282(16) 0.0195(16) 0.0104(13) 0.0218(15)
O2 0.0357(16) 0.0222(13) 0.0277(15) 0.0097(12) 0.0015(13) 0.0060(12)
O3 0.0186(13) 0.0454(16) 0.0308(15) 0.0274(14) 0.0056(12) 0.0069(12)
O4 0.0355(15) 0.0193(12) 0.0335(15) 0.0167(12) -0.0002(13) 0.0025(12)
O5 0.0297(15) 0.0317(14) 0.0426(17) 0.0255(13) 0.0063(13) 0.0110(12)
O6 0.0408(17) 0.0317(14) 0.0259(15) 0.0158(12) 0.0145(13) -0.0008(13)
O7 0.0322(16) 0.0347(15) 0.0336(16) 0.0189(13) -0.0055(13) 0.0099(13)
O8 0.0404(17) 0.0439(16) 0.0362(16) 0.0299(14) 0.0148(14) 0.0125(14)
O9 0.0566(19) 0.0347(15) 0.0336(16) 0.0187(13) 0.0092(15) 0.0287(15)
O10 0.069(2) 0.0327(17) 0.049(2) 0.0152(15) 0.0303(19) 0.0149(17)
O11 0.066(3) 0.056(2) 0.104(4) 0.043(2) -0.034(3) -0.009(2)
S1 0.0237(5) 0.0179(4) 0.0229(5) 0.0142(4) 0.0042(4) 0.0027(4)
S2 0.0287(5) 0.0253(5) 0.0217(5) 0.0156(4) 0.0069(4) 0.0119(4)
Sn1 0.01969(16) 0.02244(16) 0.01748(16) 0.01361(12) 0.00474(11) 0.00692(11)

loop_
_atom_type_symbol
_atom_type_description
_atom_type_scat_dispersion_real
_atom_type_scat_dispersion_imag
_atom_type_scat_source
C C 0.0033 0.0016 'International Tables Vol C Tables 4.2.6.8 and 6.1.1.4'
H H 0.0000 0.0000 'International Tables Vol C Tables 4.2.6.8 and 6.1.1.4'
O O 0.0106 0.0060 'International Tables Vol C Tables 4.2.6.8 and 6.1.1.4'
Sn Sn -0.6537 1.4246 'International Tables Vol C Tables 4.2.6.8 and 6.1.1.4'
S S 0.1246 0.1234 'International Tables Vol C Tables 4.2.6.8 and 6.1.1.4'

loop_
_geom_angle_atom_site_label_1
_geom_angle_atom_site_label_2
_geom_angle_atom_site_label_3
_geom_angle
_geom_angle_site_symmetry_1
_geom_angle_site_symmetry_3
C2 C1 Sn1 116.6(2) . .
C3 C2 C1 111.0(3) . .
C2 C3 C4 113.6(3) . .
C6 C5 Sn1 116.4(3) . .
C7 C6 C5 111.7(4) . .
C8 C7 C6 115.3(5) . .
C10 C9 C12 121.7(3) . .
C10 C9 S1 118.4(3) . .
C12 C9 S1 120.0(3) . .
C9 C10 C11 120.4(3) . .
C13 C11 C10 120.6(3) 2_787 .
C13 C12 C9 123.6(3) . .
C13 C12 C12 119.6(4) . 2_787
C9 C12 C12 116.7(4) . 2_787
C11 C13 C12 120.9(3) 2_787 .
C15 C14 C17 121.4(3) . .
C15 C14 S2 117.7(3) . .
C17 C14 S2 120.8(3) . .
C14 C15 C16 119.6(4) . .
C18 C16 C15 121.3(4) 2_576 .
C18 C17 C17 118.8(4) . 2_576
C18 C17 C14 123.3(3) . .
C17 C17 C14 117.8(4) 2_576 .
C16 C18 C17 121.0(3) 2_576 .
S1 O4 Sn1 127.91(16) . .
O6 S1 O4 112.35(17) . .
O6 S1 O5 112.60(18) . .
O4 S1 O5 112.24(17) . .
O6 S1 C9 106.15(17) . .
O4 S1 C9 105.93(15) . .
O5 S1 C9 106.99(17) . .
O7 S2 O9 112.24(19) . .
O7 S2 O8 112.27(19) . .
O9 S2 O8 112.06(19) . .
O7 S2 C14 106.96(16) . .
O9 S2 C14 107.16(17) . .
O8 S2 C14 105.64(17) . .
C1 Sn1 C5 162.24(16) . .
C1 Sn1 O2 98.13(13) . .
C5 Sn1 O2 99.63(15) . .
C1 Sn1 O3 92.61(14) . .
C5 Sn1 O3 89.11(14) . .
O2 Sn1 O3 84.29(13) . .
C1 Sn1 O1 90.12(14) . .
C5 Sn1 O1 91.97(15) . .
O2 Sn1 O1 83.35(13) . .
O3 Sn1 O1 167.60(12) . .
C1 Sn1 O4 82.77(12) . .
C5 Sn1 O4 79.65(14) . .
O2 Sn1 O4 171.75(10) . .
O3 Sn1 O4 87.48(11) . .
O1 Sn1 O4 104.87(12) . .

loop_
_geom_bond_atom_site_label_1
_geom_bond_atom_site_label_2
_geom_bond_distance
_geom_bond_site_symmetry_2
C1 C2 1.539(5) .
C1 Sn1 2.107(4) .
C2 C3 1.508(5) .
C3 C4 1.528(6) .
C5 C6 1.512(6) .
C5 Sn1 2.108(4) .
C6 C7 1.505(6) .
C7 C8 1.494(8) .
C9 C10 1.358(5) .
C9 C12 1.435(5) .
C9 S1 1.789(3) .
C10 C11 1.408(5) .
C11 C13 1.355(5) 2_787
C12 C13 1.415(5) .
C12 C12 1.441(6) 2_787
C13 C11 1.355(5) 2_787
C14 C15 1.363(5) .
C14 C17 1.440(5) .
C14 S2 1.784(3) .
C15 C16 1.406(5) .
C16 C18 1.364(6) 2_576
C17 C18 1.411(5) .
C17 C17 1.437(6) 2_576
C18 C16 1.364(6) 2_576
C19 O11 1.326(8) .
O1 Sn1 2.249(3) .
O2 Sn1 2.163(3) .
O3 Sn1 2.198(3) .
O4 S1 1.453(3) .
O4 Sn1 2.515(3) .
O5 S1 1.456(3) .
O6 S1 1.448(3) .
O7 S2 1.445(3) .
O8 S2 1.458(3) .
O9 S2 1.457(3) .

loop_
_geom_hbond_atom_site_label_D
_geom_hbond_atom_site_label_H
_geom_hbond_atom_site_label_A
_geom_hbond_distance_DH
_geom_hbond_distance_HA
_geom_hbond_distance_DA
_geom_hbond_angle_DHA
_geom_hbond_site_symmetry_A
O1 H1X O8 0.82(3) 1.89(3) 2.688(4) 162(6) 1_655
O1 H1Y O5 0.82(3) 1.86(3) 2.676(4) 171(6) 2_777
O2 H2X O11 0.82(3) 1.79(3) 2.588(5) 163(6) .
O2 H2Y O10 0.82(3) 1.86(3) 2.665(5) 166(6) .
O3 H3X O7 0.81(3) 2.08(6) 2.669(4) 130(6) .
O3 H3Y O6 0.82(3) 1.83(3) 2.642(4) 171(7) 2_677
O10 H10X O9 0.83(3) 2.00(3) 2.822(5) 174(7) 2_666
O10 H10Y O8 0.82(3) 2.00(3) 2.804(4) 169(6) 1_655
O11 H11x O9 0.83 2.03 2.830(5) 162.3 .
